data_7034781
loop_
_publ_author_name
'Mansell, S. M.'
'Russell, C. A.'
'Wass, D. F.'

_publ_section_title
;
 Synthesis of chelating diamido Sn(iv) compounds from oxidation of Sn(ii)
 and directly from Sn(iv) precursors.
;
_journal_issue 21
_journal_name_full 'Dalton transactions (Cambridge, England : 2003)'
_journal_page_first 9756
_journal_page_last 9765
_journal_paper_doi 10.1039/c5dt01022e
_journal_volume 44
_journal_year 2015
_chemical_formula_moiety 'C52 H76 N4 Se2 Sn2'
_chemical_formula_sum 'C52 H76 N4 Se2 Sn2'
_chemical_formula_weight 1152.51
_chemical_name_systematic
; 
 ? 
;
_space_group_IT_number 2
_symmetry_cell_setting triclinic
_symmetry_space_group_name_Hall '-P 1'
_symmetry_space_group_name_H-M 'P -1'
_atom_sites_solution_hydrogens geom
_atom_sites_solution_primary direct
_atom_sites_solution_secondary difmap
_audit_creation_method SHELXL-97
_audit_update_record
;
2014-10-03 deposited with the CCDC.
2015-04-21 downloaded from the CCDC.
;
_cell_angle_alpha 79.399(12)
_cell_angle_beta 87.652(11)
_cell_angle_gamma 71.981(9)
_cell_formula_units_Z 4
_cell_length_a 12.4204(19)
_cell_length_b 13.1557(15)
_cell_length_c 34.524(4)
_cell_measurement_reflns_used 6678
_cell_measurement_temperature 100(2)
_cell_measurement_theta_max 27.456
_cell_measurement_theta_min 2.401
_cell_volume 5272.2(12)
_computing_cell_refinement 'BRUKER SAINT'
_computing_data_collection 'BRUKER SMART'
_computing_data_reduction 'BRUKER SAINT'
_computing_molecular_graphics SHELXTL
_computing_publication_material SHELXTL
_computing_structure_refinement 'SHELXL-97 (Sheldrick, 1997)'
_computing_structure_solution 'SHELXS-97 (Sheldrick, 1990)'
_diffrn_ambient_temperature 100(2)
_diffrn_detector_area_resol_mean 8.5
_diffrn_measured_fraction_theta_full 0.996
_diffrn_measured_fraction_theta_max 0.996
_diffrn_measurement_device_type 'CCD area detector'
_diffrn_measurement_method 'omega scans'
_diffrn_radiation_monochromator graphite
_diffrn_radiation_source 'fine-focus sealed tube'
_diffrn_radiation_type MoK\a
_diffrn_radiation_wavelength 0.71073
_diffrn_reflns_av_R_equivalents 0.0605
_diffrn_reflns_av_sigmaI/netI 0.0842
_diffrn_reflns_limit_h_max 16
_diffrn_reflns_limit_h_min -16
_diffrn_reflns_limit_k_max 17
_diffrn_reflns_limit_k_min -16
_diffrn_reflns_limit_l_max 44
_diffrn_reflns_limit_l_min -44
_diffrn_reflns_number 60677
_diffrn_reflns_theta_full 27.48
_diffrn_reflns_theta_max 27.48
_diffrn_reflns_theta_min 1.20
_diffrn_standards_number 0
_exptl_absorpt_coefficient_mu 2.364
_exptl_absorpt_correction_T_max 0.79
_exptl_absorpt_correction_T_min 0.5598888
_exptl_absorpt_correction_type multi-scan
_exptl_absorpt_process_details 'SADABS v2.10 (BRUKER-AXS, 2003)'
_exptl_crystal_colour Yellow
_exptl_crystal_density_diffrn 1.452
_exptl_crystal_density_method 'not measured'
_exptl_crystal_description Prism
_exptl_crystal_F_000 2336
_exptl_crystal_size_max 0.50
_exptl_crystal_size_mid 0.25
_exptl_crystal_size_min 0.10
_refine_diff_density_max 1.077
_refine_diff_density_min -1.732
_refine_diff_density_rms 0.229
_refine_ls_extinction_method none
_refine_ls_goodness_of_fit_ref 1.085
_refine_ls_hydrogen_treatment constr
_refine_ls_matrix_type full
_refine_ls_number_parameters 1113
_refine_ls_number_reflns 24071
_refine_ls_number_restraints 0
_refine_ls_restrained_S_all 1.085
_refine_ls_R_factor_all 0.0905
_refine_ls_R_factor_gt 0.0562
_refine_ls_shift/su_max 0.001
_refine_ls_shift/su_mean 0.000
_refine_ls_structure_factor_coef Fsqd
_refine_ls_weighting_details 'calc w=1/[\s^2^(Fo^2^)+(0.0521P)^2^+1.7584P] where P=(Fo^2^+2Fc^2^)/3'
_refine_ls_weighting_scheme calc
_refine_ls_wR_factor_gt 0.1109
_refine_ls_wR_factor_ref 0.1361
_reflns_number_gt 16949
_reflns_number_total 24071
_reflns_threshold_expression >2sigma(I)
_cod_data_source_file c5dt01022e2.cif
_cod_data_source_block 11
_cod_depositor_comments
;
The following automatic conversions were performed:

'_symmetry_cell_setting' value 'Triclinic' changed to 'triclinic'
according to
/usr/data/users/saulius/crontab/automatic-downloads/rss-feeds/RSC/lib/dictionaries/cif_core.dic
dictionary named 'cif_core.dic' version 2.4.2 from 2011-04-26.

Automatic conversion script
Id: cif_fix_values 3271 2015-04-21 07:52:19Z andrius 

 Adding full bibliography for 7034774--7034789.cif.
;
_cod_database_code 7034781

loop_
_symmetry_equiv_pos_as_xyz
'x, y, z'
'-x, -y, -z'

loop_
_atom_site_label
_atom_site_type_symbol
_atom_site_fract_x
_atom_site_fract_y
_atom_site_fract_z
_atom_site_U_iso_or_equiv
_atom_site_adp_type
_atom_site_occupancy
_atom_site_symmetry_multiplicity
_atom_site_calc_flag
_atom_site_refinement_flags
Sn1 Sn 0.49751(3) 0.83785(3) 0.382903(11) 0.01186(9) Uani 1 1 d .
Sn2 Sn 0.23127(3) 0.85631(3) 0.364695(11) 0.01209(9) Uani 1 1 d .
Se1 Se 0.41535(5) 0.74697(5) 0.338401(18) 0.01834(13) Uani 1 1 d .
Se2 Se 0.31429(5) 0.93691(5) 0.412510(17) 0.01695(13) Uani 1 1 d .
N1 N 0.6203(4) 0.7665(4) 0.42378(13) 0.0157(10) Uani 1 1 d .
N2 N 0.6074(4) 0.9091(4) 0.35554(13) 0.0133(10) Uani 1 1 d .
N3 N 0.1110(4) 0.9666(4) 0.32932(14) 0.0167(11) Uani 1 1 d .
N4 N 0.1183(4) 0.7743(4) 0.37571(13) 0.0133(10) Uani 1 1 d .
C1 C 0.6231(5) 0.6783(5) 0.45558(16) 0.0165(12) Uani 1 1 d .
C2 C 0.6498(5) 0.5697(5) 0.44928(16) 0.0177(13) Uani 1 1 d .
C3 C 0.6496(5) 0.4883(5) 0.48107(18) 0.0216(14) Uani 1 1 d .
H3 H 0.6674 0.4155 0.4770 0.026 Uiso 1 1 calc R
C4 C 0.6242(6) 0.5106(5) 0.51834(18) 0.0255(15) Uani 1 1 d .
H4 H 0.6247 0.4537 0.5398 0.031 Uiso 1 1 calc R
C5 C 0.5981(5) 0.6159(5) 0.52433(17) 0.0235(14) Uani 1 1 d .
H5 H 0.5793 0.6310 0.5501 0.028 Uiso 1 1 calc R
C6 C 0.5984(5) 0.7011(5) 0.49363(17) 0.0198(13) Uani 1 1 d .
C7 C 0.6813(5) 0.5403(5) 0.40876(16) 0.0165(12) Uani 1 1 d .
H7 H 0.6641 0.6093 0.3890 0.020 Uiso 1 1 calc R
C8 C 0.6133(6) 0.4715(5) 0.39726(18) 0.0265(15) Uani 1 1 d .
H8A H 0.6276 0.4635 0.3697 0.040 Uiso 1 1 calc R
H8B H 0.5325 0.5072 0.4005 0.040 Uiso 1 1 calc R
H8C H 0.6362 0.3997 0.4142 0.040 Uiso 1 1 calc R
C9 C 0.8077(6) 0.4807(5) 0.40731(19) 0.0287(15) Uani 1 1 d .
H9A H 0.8257 0.4106 0.4254 0.043 Uiso 1 1 calc R
H9B H 0.8510 0.5247 0.4152 0.043 Uiso 1 1 calc R
H9C H 0.8277 0.4684 0.3804 0.043 Uiso 1 1 calc R
C10 C 0.5741(6) 0.8156(5) 0.50224(18) 0.0267(15) Uani 1 1 d .
H10 H 0.5772 0.8651 0.4768 0.032 Uiso 1 1 calc R
C11 C 0.4551(6) 0.8558(6) 0.5189(2) 0.0356(18) Uani 1 1 d .
H11A H 0.4470 0.8038 0.5422 0.053 Uiso 1 1 calc R
H11B H 0.3985 0.8625 0.4988 0.053 Uiso 1 1 calc R
H11C H 0.4439 0.9269 0.5262 0.053 Uiso 1 1 calc R
C12 C 0.6637(7) 0.8197(6) 0.5298(2) 0.0408(19) Uani 1 1 d .
H12A H 0.6609 0.7733 0.5553 0.061 Uiso 1 1 calc R
H12B H 0.6496 0.8947 0.5336 0.061 Uiso 1 1 calc R
H12C H 0.7386 0.7938 0.5184 0.061 Uiso 1 1 calc R
C13 C 0.5950(5) 0.9870(5) 0.31981(16) 0.0152(12) Uani 1 1 d .
C14 C 0.6411(5) 0.9501(5) 0.28541(17) 0.0181(13) Uani 1 1 d .
C15 C 0.6331(6) 1.0263(5) 0.25083(17) 0.0225(14) Uani 1 1 d .
H15 H 0.6643 1.0022 0.2273 0.027 Uiso 1 1 calc R
C16 C 0.5815(6) 1.1342(5) 0.25002(18) 0.0270(15) Uani 1 1 d .
H16 H 0.5785 1.1848 0.2263 0.032 Uiso 1 1 calc R
C17 C 0.5340(6) 1.1697(5) 0.28337(18) 0.0250(15) Uani 1 1 d .
H17 H 0.4966 1.2450 0.2822 0.030 Uiso 1 1 calc R
C18 C 0.5390(5) 1.0980(5) 0.31933(16) 0.0176(13) Uani 1 1 d .
C19 C 0.6980(5) 0.8302(5) 0.28421(18) 0.0221(14) Uani 1 1 d .
H19 H 0.6908 0.7870 0.3107 0.027 Uiso 1 1 calc R
C20 C 0.8220(6) 0.8075(6) 0.2752(2) 0.0400(19) Uani 1 1 d .
H20A H 0.8573 0.7293 0.2763 0.060 Uiso 1 1 calc R
H20B H 0.8589 0.8320 0.2946 0.060 Uiso 1 1 calc R
H20C H 0.8306 0.8465 0.2488 0.060 Uiso 1 1 calc R
C21 C 0.6409(6) 0.7939(5) 0.2540(2) 0.0319(17) Uani 1 1 d .
H21A H 0.6473 0.8354 0.2278 0.048 Uiso 1 1 calc R
H21B H 0.5608 0.8065 0.2604 0.048 Uiso 1 1 calc R
H21C H 0.6775 0.7163 0.2542 0.048 Uiso 1 1 calc R
C22 C 0.4828(5) 1.1430(5) 0.35464(17) 0.0201(13) Uani 1 1 d .
H22 H 0.4958 1.0810 0.3773 0.024 Uiso 1 1 calc R
C23 C 0.5326(6) 1.2262(5) 0.36625(19) 0.0291(16) Uani 1 1 d .
H23A H 0.6131 1.1916 0.3730 0.044 Uiso 1 1 calc R
H23B H 0.4925 1.2537 0.3891 0.044 Uiso 1 1 calc R
H23C H 0.5241 1.2867 0.3441 0.044 Uiso 1 1 calc R
C24 C 0.3538(5) 1.1921(5) 0.34747(18) 0.0249(15) Uani 1 1 d .
H24A H 0.3380 1.2567 0.3267 0.037 Uiso 1 1 calc R
H24B H 0.3173 1.2124 0.3718 0.037 Uiso 1 1 calc R
H24C H 0.3240 1.1382 0.3394 0.037 Uiso 1 1 calc R
C25 C 0.7267(5) 0.7845(5) 0.40894(17) 0.0191(13) Uani 1 1 d .
H25A H 0.7670 0.7280 0.3935 0.023 Uiso 1 1 calc R
H25B H 0.7764 0.7803 0.4313 0.023 Uiso 1 1 calc R
C26 C 0.6993(5) 0.8954(5) 0.38318(17) 0.0176(13) Uani 1 1 d .
H26A H 0.6761 0.9522 0.3998 0.021 Uiso 1 1 calc R
H26B H 0.7672 0.9030 0.3684 0.021 Uiso 1 1 calc R
C27 C 0.0983(5) 1.0775(4) 0.31293(16) 0.0134(12) Uani 1 1 d .
C28 C 0.1422(5) 1.1038(5) 0.27504(17) 0.0174(13) Uani 1 1 d .
C29 C 0.1215(5) 1.2139(5) 0.25862(17) 0.0217(14) Uani 1 1 d .
H29 H 0.1478 1.2333 0.2329 0.026 Uiso 1 1 calc R
C30 C 0.0637(5) 1.2944(5) 0.27903(18) 0.0230(14) Uani 1 1 d .
H30 H 0.0503 1.3686 0.2674 0.028 Uiso 1 1 calc R
C31 C 0.0252(5) 1.2675(5) 0.31642(18) 0.0223(14) Uani 1 1 d .
H31 H -0.0135 1.3236 0.3304 0.027 Uiso 1 1 calc R
C32 C 0.0421(5) 1.1596(5) 0.33398(17) 0.0201(13) Uani 1 1 d .
C33 C 0.2093(6) 1.0174(5) 0.25256(17) 0.0235(14) Uani 1 1 d .
H33 H 0.2188 0.9454 0.2700 0.028 Uiso 1 1 calc R
C34 C 0.1451(7) 1.0193(6) 0.21522(19) 0.0383(19) Uani 1 1 d .
H34A H 0.0716 1.0089 0.2225 0.057 Uiso 1 1 calc R
H34B H 0.1895 0.9607 0.2018 0.057 Uiso 1 1 calc R
H34C H 0.1334 1.0894 0.1976 0.057 Uiso 1 1 calc R
C35 C 0.3267(6) 1.0258(6) 0.2429(2) 0.0421(19) Uani 1 1 d .
H35A H 0.3205 1.0959 0.2259 0.063 Uiso 1 1 calc R
H35B H 0.3683 0.9667 0.2292 0.063 Uiso 1 1 calc R
H35C H 0.3673 1.0202 0.2673 0.063 Uiso 1 1 calc R
C36 C -0.0046(6) 1.1354(5) 0.37475(18) 0.0256(15) Uani 1 1 d .
H36 H 0.0247 1.0549 0.3839 0.031 Uiso 1 1 calc R
C37 C -0.1325(6) 1.1666(6) 0.3744(2) 0.0368(18) Uani 1 1 d .
H37A H -0.1645 1.2454 0.3662 0.055 Uiso 1 1 calc R
H37B H -0.1585 1.1446 0.4009 0.055 Uiso 1 1 calc R
H37C H -0.1574 1.1299 0.3558 0.055 Uiso 1 1 calc R
C38 C 0.0374(6) 1.1885(5) 0.40481(18) 0.0308(16) Uani 1 1 d .
H38A H 0.0118 1.2676 0.3964 0.046 Uiso 1 1 calc R
H38B H 0.1203 1.1623 0.4063 0.046 Uiso 1 1 calc R
H38C H 0.0068 1.1694 0.4308 0.046 Uiso 1 1 calc R
C39 C 0.1142(5) 0.6884(4) 0.40789(17) 0.0147(12) Uani 1 1 d .
C40 C 0.1323(5) 0.5847(5) 0.39940(16) 0.0163(12) Uani 1 1 d .
C41 C 0.1264(5) 0.5012(5) 0.42982(17) 0.0209(14) Uani 1 1 d .
H41 H 0.1390 0.4303 0.4243 0.025 Uiso 1 1 calc R
C42 C 0.1026(6) 0.5189(5) 0.46764(18) 0.0231(14) Uani 1 1 d .
H42 H 0.0999 0.4607 0.4881 0.028 Uiso 1 1 calc R
C43 C 0.0828(5) 0.6218(5) 0.47561(18) 0.0237(14) Uani 1 1 d .
H43 H 0.0639 0.6344 0.5016 0.028 Uiso 1 1 calc R
C44 C 0.0899(5) 0.7077(5) 0.44655(17) 0.0171(12) Uani 1 1 d .
C45 C 0.1604(5) 0.5607(5) 0.35839(17) 0.0179(13) Uani 1 1 d .
H45 H 0.1495 0.6318 0.3402 0.021 Uiso 1 1 calc R
C46 C 0.0813(7) 0.5067(7) 0.3441(2) 0.043(2) Uani 1 1 d .
H46A H 0.0934 0.4345 0.3603 0.064 Uiso 1 1 calc R
H46B H 0.0970 0.4997 0.3165 0.064 Uiso 1 1 calc R
H46C H 0.0027 0.5512 0.3464 0.064 Uiso 1 1 calc R
C47 C 0.2853(6) 0.4935(5) 0.35646(19) 0.0298(16) Uani 1 1 d .
H47A H 0.3335 0.5336 0.3639 0.045 Uiso 1 1 calc R
H47B H 0.3027 0.4801 0.3296 0.045 Uiso 1 1 calc R
H47C H 0.2996 0.4240 0.3747 0.045 Uiso 1 1 calc R
C48 C 0.0702(5) 0.8186(5) 0.45811(17) 0.0192(13) Uani 1 1 d .
H48 H 0.0847 0.8685 0.4343 0.023 Uiso 1 1 calc R
C49 C -0.0505(6) 0.8678(5) 0.4703(2) 0.0308(16) Uani 1 1 d .
H49A H -0.1025 0.8755 0.4486 0.046 Uiso 1 1 calc R
H49B H -0.0595 0.9394 0.4768 0.046 Uiso 1 1 calc R
H49C H -0.0678 0.8203 0.4935 0.046 Uiso 1 1 calc R
C50 C 0.1543(6) 0.8118(5) 0.49022(18) 0.0258(15) Uani 1 1 d .
H50A H 0.1494 0.8853 0.4938 0.039 Uiso 1 1 calc R
H50B H 0.2312 0.7747 0.4825 0.039 Uiso 1 1 calc R
H50C H 0.1363 0.7710 0.5150 0.039 Uiso 1 1 calc R
C51 C 0.0197(5) 0.9206(4) 0.32335(17) 0.0179(13) Uani 1 1 d .
H51A H 0.0389 0.8798 0.3013 0.021 Uiso 1 1 calc R
H51B H -0.0520 0.9801 0.3164 0.021 Uiso 1 1 calc R
C52 C 0.0047(5) 0.8458(5) 0.36040(17) 0.0178(13) Uani 1 1 d .
H52A H -0.0346 0.8889 0.3804 0.021 Uiso 1 1 calc R
H52B H -0.0418 0.8012 0.3546 0.021 Uiso 1 1 calc R
Sn3 Sn 0.43229(3) 0.69617(3) 0.118317(11) 0.01259(9) Uani 1 1 d .
Sn4 Sn 0.70414(3) 0.64821(3) 0.141352(11) 0.01253(9) Uani 1 1 d .
Se3 Se 0.61241(5) 0.57464(5) 0.093501(18) 0.02065(14) Uani 1 1 d .
Se4 Se 0.52543(5) 0.78106(5) 0.161564(18) 0.02066(14) Uani 1 1 d .
N5 N 0.3201(4) 0.7862(4) 0.07592(13) 0.0164(11) Uani 1 1 d .
N6 N 0.3043(4) 0.6426(4) 0.14145(14) 0.0188(11) Uani 1 1 d .
N7 N 0.8033(4) 0.5352(4) 0.18259(13) 0.0155(10) Uani 1 1 d .
N8 N 0.8347(4) 0.7092(4) 0.13202(13) 0.0155(10) Uani 1 1 d .
C53 C 0.3359(5) 0.8661(5) 0.04447(16) 0.0174(13) Uani 1 1 d .
C54 C 0.3691(5) 0.8333(5) 0.00763(17) 0.0226(14) Uani 1 1 d .
C55 C 0.3845(5) 0.9137(6) -0.02337(19) 0.0322(17) Uani 1 1 d .
H55 H 0.4052 0.8950 -0.0485 0.039 Uiso 1 1 calc R
C56 C 0.3705(6) 1.0175(6) -0.01828(19) 0.0316(17) Uani 1 1 d .
H56 H 0.3825 1.0691 -0.0398 0.038 Uiso 1 1 calc R
C57 C 0.3388(5) 1.0489(5) 0.0180(2) 0.0298(16) Uani 1 1 d .
H57 H 0.3291 1.1214 0.0211 0.036 Uiso 1 1 calc R
C58 C 0.3213(5) 0.9736(5) 0.04964(18) 0.0245(15) Uani 1 1 d .
C59 C 0.3824(6) 0.7201(6) 0.00075(19) 0.0304(16) Uani 1 1 d .
H59 H 0.3830 0.6732 0.0271 0.037 Uiso 1 1 calc R
C60 C 0.2835(7) 0.7172(7) -0.0230(2) 0.051(2) Uani 1 1 d .
H60A H 0.2857 0.7556 -0.0501 0.076 Uiso 1 1 calc R
H60B H 0.2122 0.7525 -0.0109 0.076 Uiso 1 1 calc R
H60C H 0.2887 0.6415 -0.0234 0.076 Uiso 1 1 calc R
C61 C 0.4932(7) 0.6708(7) -0.0191(2) 0.053(2) Uani 1 1 d .
H61A H 0.4969 0.7169 -0.0445 0.079 Uiso 1 1 calc R
H61B H 0.4971 0.5980 -0.0233 0.079 Uiso 1 1 calc R
H61C H 0.5570 0.6656 -0.0022 0.079 Uiso 1 1 calc R
C62 C 0.2847(6) 1.0098(5) 0.08854(19) 0.0268(15) Uani 1 1 d .
H62 H 0.2933 0.9431 0.1090 0.032 Uiso 1 1 calc R
C63 C 0.1584(7) 1.0787(7) 0.0868(2) 0.054(2) Uani 1 1 d .
H63A H 0.1481 1.1470 0.0681 0.081 Uiso 1 1 calc R
H63B H 0.1345 1.0946 0.1130 0.081 Uiso 1 1 calc R
H63C H 0.1125 1.0383 0.0780 0.081 Uiso 1 1 calc R
C64 C 0.3564(8) 1.0728(7) 0.1018(2) 0.054(2) Uani 1 1 d .
H64A H 0.4361 1.0282 0.1036 0.080 Uiso 1 1 calc R
H64B H 0.3314 1.0907 0.1277 0.080 Uiso 1 1 calc R
H64C H 0.3478 1.1399 0.0827 0.080 Uiso 1 1 calc R
C65 C 0.3059(5) 0.5539(5) 0.17282(17) 0.0154(12) Uani 1 1 d .
C66 C 0.3479(5) 0.4444(5) 0.16705(17) 0.0179(13) Uani 1 1 d .
C67 C 0.3415(6) 0.3625(5) 0.19773(18) 0.0251(15) Uani 1 1 d .
H67 H 0.3692 0.2889 0.1943 0.030 Uiso 1 1 calc R
C68 C 0.2949(6) 0.3868(5) 0.23355(19) 0.0298(16) Uani 1 1 d .
H68 H 0.2909 0.3298 0.2544 0.036 Uiso 1 1 calc R
C69 C 0.2550(6) 0.4923(5) 0.23891(18) 0.0273(15) Uani 1 1 d .
H69 H 0.2224 0.5081 0.2633 0.033 Uiso 1 1 calc R
C70 C 0.2613(6) 0.5767(5) 0.20915(18) 0.0230(14) Uani 1 1 d .
C71 C 0.3993(5) 0.4129(5) 0.12850(18) 0.0216(14) Uani 1 1 d .
H71 H 0.4084 0.4797 0.1114 0.026 Uiso 1 1 calc R
C72 C 0.3163(6) 0.3745(6) 0.1072(2) 0.0321(16) Uani 1 1 d .
H72A H 0.3455 0.3617 0.0811 0.048 Uiso 1 1 calc R
H72B H 0.2422 0.4306 0.1042 0.048 Uiso 1 1 calc R
H72C H 0.3084 0.3070 0.1227 0.048 Uiso 1 1 calc R
C73 C 0.5152(6) 0.3294(6) 0.1348(2) 0.0383(18) Uani 1 1 d .
H73A H 0.5615 0.3525 0.1516 0.057 Uiso 1 1 calc R
H73B H 0.5517 0.3224 0.1093 0.057 Uiso 1 1 calc R
H73C H 0.5075 0.2591 0.1476 0.057 Uiso 1 1 calc R
C74 C 0.2178(6) 0.6937(5) 0.21749(18) 0.0238(14) Uani 1 1 d .
H74 H 0.2118 0.7450 0.1919 0.029 Uiso 1 1 calc R
C75 C 0.1007(6) 0.7205(6) 0.2368(2) 0.0362(18) Uani 1 1 d .
H75A H 0.0468 0.7044 0.2208 0.054 Uiso 1 1 calc R
H75B H 0.0742 0.7978 0.2387 0.054 Uiso 1 1 calc R
H75C H 0.1066 0.6766 0.2633 0.054 Uiso 1 1 calc R
C76 C 0.3048(6) 0.7109(5) 0.2439(2) 0.0325(17) Uani 1 1 d .
H76A H 0.3140 0.6593 0.2689 0.049 Uiso 1 1 calc R
H76B H 0.2781 0.7853 0.2492 0.049 Uiso 1 1 calc R
H76C H 0.3776 0.6991 0.2305 0.049 Uiso 1 1 calc R
C77 C 0.2086(5) 0.7797(6) 0.0865(2) 0.0365(19) Uani 1 1 d .
H77A H 0.1651 0.7867 0.0622 0.044 Uiso 1 1 calc R
H77B H 0.1686 0.8411 0.0998 0.044 Uiso 1 1 calc R
C78 C 0.2121(6) 0.6774(5) 0.11259(19) 0.0288(16) Uani 1 1 d .
H78A H 0.1393 0.6867 0.1265 0.035 Uiso 1 1 calc R
H78B H 0.2211 0.6202 0.0966 0.035 Uiso 1 1 calc R
C79 C 0.8056(5) 0.4256(5) 0.19721(17) 0.0179(13) Uani 1 1 d .
C80 C 0.8600(5) 0.3429(5) 0.17634(18) 0.0196(13) Uani 1 1 d .
C81 C 0.8683(5) 0.2360(5) 0.19258(19) 0.0266(15) Uani 1 1 d .
H81 H 0.9055 0.1793 0.1786 0.032 Uiso 1 1 calc R
C82 C 0.8224(6) 0.2118(5) 0.2290(2) 0.0315(17) Uani 1 1 d .
H82 H 0.8306 0.1382 0.2404 0.038 Uiso 1 1 calc R
C83 C 0.7657(6) 0.2926(5) 0.2488(2) 0.0290(16) Uani 1 1 d .
H83 H 0.7337 0.2746 0.2736 0.035 Uiso 1 1 calc R
C84 C 0.7537(5) 0.4009(5) 0.23340(18) 0.0211(14) Uani 1 1 d .
C85 C 0.9141(6) 0.3658(5) 0.13632(18) 0.0254(15) Uani 1 1 d .
H85 H 0.8864 0.4462 0.1269 0.031 Uiso 1 1 calc R
C86 C 1.0416(6) 0.3334(5) 0.1393(2) 0.0317(16) Uani 1 1 d .
H86A H 1.0722 0.2546 0.1480 0.048 Uiso 1 1 calc R
H86B H 1.0634 0.3704 0.1584 0.048 Uiso 1 1 calc R
H86C H 1.0721 0.3541 0.1135 0.048 Uiso 1 1 calc R
C87 C 0.8773(6) 0.3131(6) 0.1053(2) 0.0358(17) Uani 1 1 d .
H87A H 0.9067 0.3367 0.0796 0.054 Uiso 1 1 calc R
H87B H 0.7944 0.3352 0.1038 0.054 Uiso 1 1 calc R
H87C H 0.9072 0.2339 0.1126 0.054 Uiso 1 1 calc R
C88 C 0.6896(6) 0.4887(5) 0.25574(18) 0.0238(14) Uani 1 1 d .
H88 H 0.6741 0.5598 0.2372 0.029 Uiso 1 1 calc R
C89 C 0.7593(6) 0.4939(5) 0.29054(19) 0.0346(18) Uani 1 1 d .
H89A H 0.7142 0.5505 0.3047 0.052 Uiso 1 1 calc R
H89B H 0.8281 0.5108 0.2807 0.052 Uiso 1 1 calc R
H89C H 0.7802 0.4235 0.3085 0.052 Uiso 1 1 calc R
C90 C 0.5769(6) 0.4774(6) 0.2704(2) 0.043(2) Uani 1 1 d .
H90A H 0.5334 0.4709 0.2484 0.064 Uiso 1 1 calc R
H90B H 0.5347 0.5416 0.2814 0.064 Uiso 1 1 calc R
H90C H 0.5895 0.4122 0.2908 0.064 Uiso 1 1 calc R
C91 C 0.8574(5) 0.7834(5) 0.09866(16) 0.0167(12) Uani 1 1 d .
C92 C 0.8912(5) 0.7487(5) 0.06194(17) 0.0186(13) Uani 1 1 d .
C93 C 0.9176(5) 0.8233(5) 0.03203(18) 0.0218(14) Uani 1 1 d .
H93 H 0.9417 0.8018 0.0075 0.026 Uiso 1 1 calc R
C94 C 0.9100(5) 0.9262(5) 0.03659(18) 0.0245(15) Uani 1 1 d .
H94 H 0.9268 0.9753 0.0151 0.029 Uiso 1 1 calc R
C95 C 0.8780(5) 0.9597(5) 0.07247(18) 0.0215(14) Uani 1 1 d .
H95 H 0.8745 1.0309 0.0756 0.026 Uiso 1 1 calc R
C96 C 0.8510(5) 0.8886(5) 0.10383(17) 0.0176(13) Uani 1 1 d .
C97 C 0.8993(5) 0.6370(5) 0.05456(17) 0.0221(14) Uani 1 1 d .
H97 H 0.8743 0.5966 0.0789 0.027 Uiso 1 1 calc R
C98 C 1.0207(6) 0.5723(6) 0.0462(2) 0.0343(17) Uani 1 1 d .
H98A H 1.0463 0.6093 0.0220 0.051 Uiso 1 1 calc R
H98B H 1.0231 0.4992 0.0430 0.051 Uiso 1 1 calc R
H98C H 1.0704 0.5671 0.0683 0.051 Uiso 1 1 calc R
C99 C 0.8213(6) 0.6432(5) 0.02039(18) 0.0256(15) Uani 1 1 d .
H99A H 0.7447 0.6894 0.0247 0.038 Uiso 1 1 calc R
H99B H 0.8193 0.5700 0.0190 0.038 Uiso 1 1 calc R
H99C H 0.8500 0.6740 -0.0044 0.038 Uiso 1 1 calc R
C100 C 0.8175(6) 0.9274(5) 0.14276(18) 0.0231(14) Uani 1 1 d .
H100 H 0.7999 0.8676 0.1617 0.028 Uiso 1 1 calc R
C101 C 0.9099(7) 0.9565(6) 0.1604(2) 0.043(2) Uani 1 1 d .
H10E H 0.9789 0.8940 0.1637 0.064 Uiso 1 1 calc R
H10F H 0.8863 0.9766 0.1861 0.064 Uiso 1 1 calc R
H10G H 0.9250 1.0180 0.1428 0.064 Uiso 1 1 calc R
C102 C 0.7107(7) 1.0279(6) 0.1371(2) 0.045(2) Uani 1 1 d .
H10H H 0.6931 1.0546 0.1621 0.068 Uiso 1 1 calc R
H10I H 0.6467 1.0077 0.1289 0.068 Uiso 1 1 calc R
H10J H 0.7244 1.0851 0.1169 0.068 Uiso 1 1 calc R
C103 C 0.8991(5) 0.5705(5) 0.19082(16) 0.0172(13) Uani 1 1 d .
H10C H 0.9635 0.5064 0.2015 0.021 Uiso 1 1 calc R
H10D H 0.8777 0.6177 0.2109 0.021 Uiso 1 1 calc R
C104 C 0.9348(5) 0.6324(5) 0.15364(16) 0.0168(13) Uani 1 1 d .
H10A H 0.9848 0.6722 0.1606 0.020 Uiso 1 1 calc R
H10B H 0.9776 0.5807 0.1368 0.020 Uiso 1 1 calc R

loop_
_atom_site_aniso_label
_atom_site_aniso_U_11
_atom_site_aniso_U_22
_atom_site_aniso_U_33
_atom_site_aniso_U_23
_atom_site_aniso_U_13
_atom_site_aniso_U_12
Sn1 0.0105(2) 0.01340(19) 0.01185(19) -0.00070(15) -0.00119(15) -0.00463(15)
Sn2 0.0109(2) 0.00998(18) 0.0152(2) -0.00081(15) -0.00232(15) -0.00348(15)
Se1 0.0142(3) 0.0201(3) 0.0226(3) -0.0100(2) -0.0012(2) -0.0042(2)
Se2 0.0140(3) 0.0204(3) 0.0190(3) -0.0086(2) 0.0016(2) -0.0063(2)
N1 0.013(3) 0.021(3) 0.016(2) -0.003(2) 0.001(2) -0.009(2)
N2 0.011(2) 0.018(2) 0.013(2) 0.0011(19) -0.0017(19) -0.010(2)
N3 0.018(3) 0.015(2) 0.020(3) 0.002(2) -0.006(2) -0.010(2)
N4 0.007(2) 0.014(2) 0.016(2) -0.0046(19) -0.0002(19) 0.0011(19)
C1 0.013(3) 0.023(3) 0.013(3) 0.001(2) -0.005(2) -0.007(2)
C2 0.009(3) 0.025(3) 0.016(3) -0.003(2) -0.002(2) -0.002(2)
C3 0.021(3) 0.017(3) 0.025(3) -0.002(3) -0.001(3) -0.004(3)
C4 0.030(4) 0.027(3) 0.019(3) 0.005(3) -0.002(3) -0.013(3)
C5 0.021(4) 0.036(4) 0.014(3) -0.006(3) 0.000(3) -0.009(3)
C6 0.011(3) 0.030(3) 0.016(3) -0.003(3) -0.003(2) -0.004(3)
C7 0.016(3) 0.019(3) 0.015(3) -0.004(2) -0.002(2) -0.006(2)
C8 0.034(4) 0.029(4) 0.022(3) -0.007(3) -0.001(3) -0.016(3)
C9 0.027(4) 0.031(4) 0.028(4) -0.012(3) 0.005(3) -0.007(3)
C10 0.039(4) 0.029(4) 0.015(3) -0.004(3) -0.002(3) -0.013(3)
C11 0.043(5) 0.032(4) 0.030(4) -0.010(3) -0.006(3) -0.005(3)
C12 0.051(5) 0.050(5) 0.034(4) -0.015(4) -0.004(4) -0.028(4)
C13 0.014(3) 0.019(3) 0.015(3) -0.001(2) -0.003(2) -0.009(2)
C14 0.020(3) 0.021(3) 0.016(3) -0.004(2) 0.002(2) -0.009(3)
C15 0.032(4) 0.029(3) 0.011(3) -0.008(3) 0.010(3) -0.015(3)
C16 0.037(4) 0.027(4) 0.017(3) 0.003(3) -0.001(3) -0.012(3)
C17 0.031(4) 0.017(3) 0.029(4) -0.003(3) 0.002(3) -0.010(3)
C18 0.020(3) 0.019(3) 0.016(3) -0.003(2) -0.002(2) -0.010(3)
C19 0.026(4) 0.020(3) 0.020(3) -0.005(3) -0.006(3) -0.004(3)
C20 0.025(4) 0.035(4) 0.055(5) -0.015(4) -0.011(4) 0.003(3)
C21 0.025(4) 0.023(3) 0.051(5) -0.014(3) -0.010(3) -0.007(3)
C22 0.020(3) 0.021(3) 0.021(3) -0.006(3) -0.003(3) -0.006(3)
C23 0.033(4) 0.032(4) 0.028(4) -0.014(3) 0.004(3) -0.012(3)
C24 0.031(4) 0.022(3) 0.024(3) -0.004(3) 0.004(3) -0.011(3)
C25 0.009(3) 0.029(3) 0.022(3) 0.001(3) -0.004(2) -0.013(3)
C26 0.011(3) 0.019(3) 0.023(3) -0.002(2) 0.001(2) -0.006(2)
C27 0.012(3) 0.007(3) 0.018(3) 0.004(2) -0.010(2) 0.001(2)
C28 0.018(3) 0.015(3) 0.019(3) -0.003(2) -0.005(2) -0.004(2)
C29 0.028(4) 0.020(3) 0.016(3) 0.000(2) -0.001(3) -0.008(3)
C30 0.031(4) 0.011(3) 0.024(3) 0.002(2) -0.008(3) -0.004(3)
C31 0.026(4) 0.012(3) 0.026(3) -0.005(2) -0.001(3) 0.000(3)
C32 0.017(3) 0.022(3) 0.021(3) 0.001(3) -0.007(3) -0.008(3)
C33 0.028(4) 0.019(3) 0.020(3) -0.001(3) -0.006(3) -0.002(3)
C34 0.050(5) 0.032(4) 0.030(4) -0.013(3) -0.009(3) -0.003(4)
C35 0.030(4) 0.040(4) 0.059(5) -0.027(4) 0.010(4) -0.005(4)
C36 0.030(4) 0.019(3) 0.025(3) 0.000(3) 0.008(3) -0.007(3)
C37 0.031(4) 0.043(4) 0.037(4) -0.004(3) 0.009(3) -0.016(4)
C38 0.031(4) 0.033(4) 0.023(4) -0.006(3) 0.002(3) -0.002(3)
C39 0.010(3) 0.012(3) 0.021(3) 0.001(2) 0.000(2) -0.003(2)
C40 0.015(3) 0.019(3) 0.016(3) -0.003(2) 0.001(2) -0.006(2)
C41 0.028(4) 0.013(3) 0.024(3) -0.002(2) 0.000(3) -0.011(3)
C42 0.032(4) 0.021(3) 0.018(3) 0.001(3) 0.005(3) -0.015(3)
C43 0.026(4) 0.027(3) 0.019(3) -0.008(3) 0.010(3) -0.010(3)
C44 0.017(3) 0.018(3) 0.020(3) -0.010(2) 0.005(2) -0.007(2)
C45 0.022(3) 0.019(3) 0.019(3) -0.006(2) 0.000(2) -0.013(3)
C46 0.050(5) 0.072(6) 0.029(4) -0.026(4) 0.015(4) -0.044(5)
C47 0.031(4) 0.024(3) 0.031(4) -0.010(3) 0.004(3) -0.001(3)
C48 0.020(3) 0.019(3) 0.022(3) -0.010(2) 0.001(3) -0.008(3)
C49 0.024(4) 0.036(4) 0.038(4) -0.025(3) 0.010(3) -0.008(3)
C50 0.031(4) 0.030(4) 0.024(3) -0.012(3) 0.005(3) -0.017(3)
C51 0.015(3) 0.013(3) 0.024(3) -0.008(2) -0.009(2) 0.001(2)
C52 0.008(3) 0.022(3) 0.023(3) -0.004(3) -0.002(2) -0.005(2)
Sn3 0.0102(2) 0.01421(19) 0.01260(19) -0.00119(15) 0.00008(15) -0.00333(15)
Sn4 0.0106(2) 0.01212(19) 0.0139(2) 0.00016(15) -0.00162(15) -0.00328(15)
Se3 0.0120(3) 0.0292(3) 0.0233(3) -0.0146(3) 0.0011(2) -0.0044(3)
Se4 0.0155(3) 0.0214(3) 0.0277(3) -0.0131(3) -0.0001(3) -0.0044(3)
N5 0.014(3) 0.021(3) 0.012(2) 0.003(2) -0.0054(19) -0.005(2)
N6 0.011(3) 0.023(3) 0.020(3) 0.004(2) 0.001(2) -0.006(2)
N7 0.010(2) 0.014(2) 0.021(3) 0.006(2) -0.007(2) -0.006(2)
N8 0.006(2) 0.020(3) 0.019(3) 0.001(2) -0.0013(19) -0.004(2)
C53 0.009(3) 0.025(3) 0.017(3) -0.001(2) -0.005(2) -0.005(2)
C54 0.009(3) 0.042(4) 0.014(3) -0.005(3) -0.004(2) -0.003(3)
C55 0.018(4) 0.055(5) 0.017(3) 0.004(3) -0.003(3) -0.007(3)
C56 0.021(4) 0.047(5) 0.021(4) 0.014(3) -0.004(3) -0.013(3)
C57 0.020(4) 0.025(4) 0.039(4) 0.012(3) -0.006(3) -0.009(3)
C58 0.016(3) 0.028(3) 0.026(3) 0.008(3) -0.007(3) -0.009(3)
C59 0.029(4) 0.041(4) 0.018(3) -0.007(3) -0.003(3) -0.006(3)
C60 0.047(6) 0.057(6) 0.052(5) -0.020(4) -0.008(4) -0.013(4)
C61 0.045(5) 0.069(6) 0.032(4) -0.013(4) 0.005(4) 0.001(5)
C62 0.029(4) 0.019(3) 0.030(4) -0.003(3) -0.002(3) -0.004(3)
C63 0.039(5) 0.058(6) 0.046(5) -0.016(4) -0.001(4) 0.017(4)
C64 0.082(7) 0.048(5) 0.045(5) -0.013(4) 0.003(5) -0.039(5)
C65 0.011(3) 0.016(3) 0.019(3) -0.002(2) -0.002(2) -0.005(2)
C66 0.014(3) 0.019(3) 0.022(3) -0.005(2) 0.001(2) -0.006(2)
C67 0.030(4) 0.017(3) 0.029(4) -0.006(3) 0.007(3) -0.009(3)
C68 0.039(4) 0.022(3) 0.028(4) 0.001(3) 0.006(3) -0.013(3)
C69 0.037(4) 0.028(4) 0.016(3) -0.003(3) 0.010(3) -0.012(3)
C70 0.030(4) 0.019(3) 0.020(3) -0.006(3) -0.003(3) -0.007(3)
C71 0.021(3) 0.019(3) 0.024(3) -0.006(3) 0.007(3) -0.005(3)
C72 0.031(4) 0.036(4) 0.037(4) -0.022(3) 0.010(3) -0.015(3)
C73 0.029(4) 0.047(5) 0.032(4) -0.018(3) 0.005(3) 0.004(3)
C74 0.029(4) 0.024(3) 0.018(3) -0.011(3) 0.000(3) -0.003(3)
C75 0.029(4) 0.038(4) 0.041(4) -0.022(3) -0.004(3) -0.001(3)
C76 0.033(4) 0.027(4) 0.040(4) -0.016(3) -0.001(3) -0.007(3)
C77 0.011(3) 0.053(5) 0.035(4) 0.012(4) -0.002(3) -0.007(3)
C78 0.021(4) 0.034(4) 0.031(4) 0.004(3) -0.007(3) -0.013(3)
C79 0.011(3) 0.020(3) 0.020(3) 0.005(2) -0.007(2) -0.007(2)
C80 0.009(3) 0.018(3) 0.028(3) 0.002(3) -0.003(2) -0.002(2)
C81 0.018(3) 0.023(3) 0.038(4) -0.004(3) -0.005(3) -0.005(3)
C82 0.028(4) 0.014(3) 0.048(4) 0.006(3) -0.001(3) -0.006(3)
C83 0.030(4) 0.023(3) 0.031(4) 0.003(3) 0.005(3) -0.009(3)
C84 0.017(3) 0.018(3) 0.026(3) 0.000(3) -0.001(3) -0.004(3)
C85 0.025(4) 0.022(3) 0.026(3) -0.003(3) 0.001(3) -0.003(3)
C86 0.028(4) 0.029(4) 0.035(4) -0.006(3) 0.007(3) -0.005(3)
C87 0.029(4) 0.046(5) 0.031(4) -0.014(3) -0.003(3) -0.004(3)
C88 0.032(4) 0.012(3) 0.023(3) 0.001(2) -0.002(3) -0.002(3)
C89 0.036(4) 0.028(4) 0.028(4) -0.004(3) 0.003(3) 0.008(3)
C90 0.023(4) 0.032(4) 0.064(5) -0.009(4) 0.010(4) 0.004(3)
C91 0.009(3) 0.022(3) 0.015(3) 0.001(2) 0.001(2) -0.002(2)
C92 0.007(3) 0.025(3) 0.021(3) -0.002(3) 0.001(2) -0.003(2)
C93 0.012(3) 0.031(4) 0.019(3) -0.001(3) 0.005(2) -0.005(3)
C94 0.019(3) 0.030(4) 0.024(3) 0.008(3) 0.000(3) -0.014(3)
C95 0.019(3) 0.017(3) 0.030(4) -0.001(3) -0.002(3) -0.010(3)
C96 0.012(3) 0.023(3) 0.017(3) 0.002(2) -0.004(2) -0.008(3)
C97 0.015(3) 0.029(3) 0.017(3) -0.005(3) 0.004(2) 0.000(3)
C98 0.027(4) 0.038(4) 0.034(4) -0.011(3) -0.004(3) -0.002(3)
C99 0.025(4) 0.027(3) 0.024(3) -0.005(3) -0.002(3) -0.007(3)
C100 0.029(4) 0.016(3) 0.023(3) -0.001(3) -0.003(3) -0.006(3)
C101 0.060(6) 0.039(4) 0.040(4) -0.016(4) -0.004(4) -0.026(4)
C102 0.044(5) 0.046(5) 0.027(4) 0.001(3) 0.012(3) 0.009(4)
C103 0.017(3) 0.017(3) 0.016(3) 0.002(2) -0.005(2) -0.005(2)
C104 0.006(3) 0.026(3) 0.017(3) -0.003(2) -0.003(2) -0.004(2)

loop_
_atom_type_symbol
_atom_type_description
_atom_type_scat_dispersion_real
_atom_type_scat_dispersion_imag
_atom_type_scat_source
C C 0.0033 0.0016 'International Tables Vol C Tables 4.2.6.8 and 6.1.1.4'
H H 0.0000 0.0000 'International Tables Vol C Tables 4.2.6.8 and 6.1.1.4'
N N 0.0061 0.0033 'International Tables Vol C Tables 4.2.6.8 and 6.1.1.4'
Se Se -0.0929 2.2259 'International Tables Vol C Tables 4.2.6.8 and 6.1.1.4'
Sn Sn -0.6537 1.4246 'International Tables Vol C Tables 4.2.6.8 and 6.1.1.4'

loop_
_geom_angle_atom_site_label_1
_geom_angle_atom_site_label_2
_geom_angle_atom_site_label_3
_geom_angle
N2 Sn1 N1 85.12(18)
N2 Sn1 Se2 124.54(14)
N1 Sn1 Se2 111.84(14)
N2 Sn1 Se1 112.91(13)
N1 Sn1 Se1 127.39(14)
Se2 Sn1 Se1 97.82(3)
N3 Sn2 N4 85.34(18)
N3 Sn2 Se2 113.31(14)
N4 Sn2 Se2 127.77(13)
N3 Sn2 Se1 122.07(14)
N4 Sn2 Se1 112.90(13)
Se2 Sn2 Se1 97.86(3)
Sn1 Se1 Sn2 82.00(2)
Sn2 Se2 Sn1 82.10(2)
C1 N1 C25 119.7(5)
C1 N1 Sn1 126.7(4)
C25 N1 Sn1 109.7(3)
C13 N2 C26 118.9(4)
C13 N2 Sn1 130.3(4)
C26 N2 Sn1 108.9(3)
C27 N3 C51 119.4(4)
C27 N3 Sn2 130.9(4)
C51 N3 Sn2 109.6(3)
C39 N4 C52 113.7(4)
C39 N4 Sn2 129.9(3)
C52 N4 Sn2 109.7(3)
C6 C1 C2 119.7(5)
C6 C1 N1 118.7(5)
C2 C1 N1 121.6(5)
C3 C2 C1 118.9(5)
C3 C2 C7 119.4(5)
C1 C2 C7 121.6(5)
C4 C3 C2 121.5(6)
C4 C3 H3 119.2
C2 C3 H3 119.2
C5 C4 C3 119.5(6)
C5 C4 H4 120.3
C3 C4 H4 120.3
C4 C5 C6 121.7(6)
C4 C5 H5 119.1
C6 C5 H5 119.1
C5 C6 C1 118.7(6)
C5 C6 C10 119.6(5)
C1 C6 C10 121.7(5)
C8 C7 C2 112.0(5)
C8 C7 C9 109.8(5)
C2 C7 C9 110.7(5)
C8 C7 H7 108.1
C2 C7 H7 108.1
C9 C7 H7 108.1
C7 C8 H8A 109.5
C7 C8 H8B 109.5
H8A C8 H8B 109.5
C7 C8 H8C 109.5
H8A C8 H8C 109.5
H8B C8 H8C 109.5
C7 C9 H9A 109.5
C7 C9 H9B 109.5
H9A C9 H9B 109.5
C7 C9 H9C 109.5
H9A C9 H9C 109.5
H9B C9 H9C 109.5
C12 C10 C6 110.5(6)
C12 C10 C11 111.4(6)
C6 C10 C11 111.1(5)
C12 C10 H10 107.9
C6 C10 H10 107.9
C11 C10 H10 107.9
C10 C11 H11A 109.5
C10 C11 H11B 109.5
H11A C11 H11B 109.5
C10 C11 H11C 109.5
H11A C11 H11C 109.5
H11B C11 H11C 109.5
C10 C12 H12A 109.5
C10 C12 H12B 109.5
H12A C12 H12B 109.5
C10 C12 H12C 109.5
H12A C12 H12C 109.5
H12B C12 H12C 109.5
C14 C13 C18 120.8(5)
C14 C13 N2 118.3(5)
C18 C13 N2 120.9(5)
C15 C14 C13 118.5(5)
C15 C14 C19 119.0(5)
C13 C14 C19 122.6(5)
C16 C15 C14 121.5(6)
C16 C15 H15 119.2
C14 C15 H15 119.2
C15 C16 C17 119.9(6)
C15 C16 H16 120.1
C17 C16 H16 120.1
C16 C17 C18 121.9(6)
C16 C17 H17 119.1
C18 C17 H17 119.1
C17 C18 C13 117.4(5)
C17 C18 C22 118.7(5)
C13 C18 C22 123.8(5)
C20 C19 C21 109.6(6)
C20 C19 C14 111.4(5)
C21 C19 C14 110.7(5)
C20 C19 H19 108.4
C21 C19 H19 108.4
C14 C19 H19 108.4
C19 C20 H20A 109.5
C19 C20 H20B 109.5
H20A C20 H20B 109.5
C19 C20 H20C 109.5
H20A C20 H20C 109.5
H20B C20 H20C 109.5
C19 C21 H21A 109.5
C19 C21 H21B 109.5
H21A C21 H21B 109.5
C19 C21 H21C 109.5
H21A C21 H21C 109.5
H21B C21 H21C 109.5
C18 C22 C23 112.8(5)
C18 C22 C24 110.4(5)
C23 C22 C24 110.8(5)
C18 C22 H22 107.5
C23 C22 H22 107.5
C24 C22 H22 107.5
C22 C23 H23A 109.5
C22 C23 H23B 109.5
H23A C23 H23B 109.5
C22 C23 H23C 109.5
H23A C23 H23C 109.5
H23B C23 H23C 109.5
C22 C24 H24A 109.5
C22 C24 H24B 109.5
H24A C24 H24B 109.5
C22 C24 H24C 109.5
H24A C24 H24C 109.5
H24B C24 H24C 109.5
N1 C25 C26 108.5(5)
N1 C25 H25A 110.0
C26 C25 H25A 110.0
N1 C25 H25B 110.0
C26 C25 H25B 110.0
H25A C25 H25B 108.4
N2 C26 C25 109.5(4)
N2 C26 H26A 109.8
C25 C26 H26A 109.8
N2 C26 H26B 109.8
C25 C26 H26B 109.8
H26A C26 H26B 108.2
C32 C27 C28 120.5(5)
C32 C27 N3 120.1(5)
C28 C27 N3 119.5(5)
C29 C28 C27 118.0(5)
C29 C28 C33 120.0(5)
C27 C28 C33 122.0(5)
C30 C29 C28 121.2(6)
C30 C29 H29 119.4
C28 C29 H29 119.4
C29 C30 C31 120.1(5)
C29 C30 H30 120.0
C31 C30 H30 120.0
C30 C31 C32 121.2(6)
C30 C31 H31 119.4
C32 C31 H31 119.4
C31 C32 C27 118.9(5)
C31 C32 C36 118.7(6)
C27 C32 C36 122.4(5)
C28 C33 C35 112.1(5)
C28 C33 C34 111.3(5)
C35 C33 C34 111.1(6)
C28 C33 H33 107.3
C35 C33 H33 107.3
C34 C33 H33 107.3
C33 C34 H34A 109.5
C33 C34 H34B 109.5
H34A C34 H34B 109.5
C33 C34 H34C 109.5
H34A C34 H34C 109.5
H34B C34 H34C 109.5
C33 C35 H35A 109.5
C33 C35 H35B 109.5
H35A C35 H35B 109.5
C33 C35 H35C 109.5
H35A C35 H35C 109.5
H35B C35 H35C 109.5
C37 C36 C32 112.3(5)
C37 C36 C38 110.7(6)
C32 C36 C38 112.2(5)
C37 C36 H36 107.1
C32 C36 H36 107.1
C38 C36 H36 107.1
C36 C37 H37A 109.5
C36 C37 H37B 109.5
H37A C37 H37B 109.5
C36 C37 H37C 109.5
H37A C37 H37C 109.5
H37B C37 H37C 109.5
C36 C38 H38A 109.5
C36 C38 H38B 109.5
H38A C38 H38B 109.5
C36 C38 H38C 109.5
H38A C38 H38C 109.5
H38B C38 H38C 109.5
C40 C39 C44 120.3(5)
C40 C39 N4 117.8(5)
C44 C39 N4 121.8(5)
C41 C40 C39 118.8(5)
C41 C40 C45 119.4(5)
C39 C40 C45 121.8(5)
C42 C41 C40 121.4(5)
C42 C41 H41 119.3
C40 C41 H41 119.3
C41 C42 C43 119.4(5)
C41 C42 H42 120.3
C43 C42 H42 120.3
C42 C43 C44 121.6(6)
C42 C43 H43 119.2
C44 C43 H43 119.2
C43 C44 C39 118.5(5)
C43 C44 C48 118.3(5)
C39 C44 C48 123.2(5)
C40 C45 C46 112.1(5)
C40 C45 C47 110.5(5)
C46 C45 C47 112.0(6)
C40 C45 H45 107.3
C46 C45 H45 107.3
C47 C45 H45 107.3
C45 C46 H46A 109.5
C45 C46 H46B 109.5
H46A C46 H46B 109.5
C45 C46 H46C 109.5
H46A C46 H46C 109.5
H46B C46 H46C 109.5
C45 C47 H47A 109.5
C45 C47 H47B 109.5
H47A C47 H47B 109.5
C45 C47 H47C 109.5
H47A C47 H47C 109.5
H47B C47 H47C 109.5
C49 C48 C50 111.1(5)
C49 C48 C44 112.5(5)
C50 C48 C44 110.9(5)
C49 C48 H48 107.4
C50 C48 H48 107.4
C44 C48 H48 107.4
C48 C49 H49A 109.5
C48 C49 H49B 109.5
H49A C49 H49B 109.5
C48 C49 H49C 109.5
H49A C49 H49C 109.5
H49B C49 H49C 109.5
C48 C50 H50A 109.5
C48 C50 H50B 109.5
H50A C50 H50B 109.5
C48 C50 H50C 109.5
H50A C50 H50C 109.5
H50B C50 H50C 109.5
N3 C51 C52 110.0(4)
N3 C51 H51A 109.7
C52 C51 H51A 109.7
N3 C51 H51B 109.7
C52 C51 H51B 109.7
H51A C51 H51B 108.2
N4 C52 C51 108.6(4)
N4 C52 H52A 110.0
C51 C52 H52A 110.0
N4 C52 H52B 110.0
C51 C52 H52B 110.0
H52A C52 H52B 108.3
N5 Sn3 N6 85.07(19)
N5 Sn3 Se4 121.86(14)
N6 Sn3 Se4 117.26(14)
N5 Sn3 Se3 114.34(14)
N6 Sn3 Se3 123.44(14)
Se4 Sn3 Se3 97.13(3)
N7 Sn4 N8 85.98(18)
N7 Sn4 Se3 114.73(14)
N8 Sn4 Se3 128.18(14)
N7 Sn4 Se4 119.43(14)
N8 Sn4 Se4 113.42(14)
Se3 Sn4 Se4 97.24(3)
Sn4 Se3 Sn3 82.52(3)
Sn3 Se4 Sn4 82.75(3)
C53 N5 C77 121.2(5)
C53 N5 Sn3 127.1(4)
C77 N5 Sn3 110.1(4)
C65 N6 C78 117.6(5)
C65 N6 Sn3 129.7(4)
C78 N6 Sn3 109.0(4)
C79 N7 C103 119.5(4)
C79 N7 Sn4 130.3(4)
C103 N7 Sn4 108.7(3)
C91 N8 C104 115.5(4)
C91 N8 Sn4 129.8(4)
C104 N8 Sn4 109.2(3)
C58 C53 N5 121.4(5)
C58 C53 C54 121.2(5)
N5 C53 C54 117.4(5)
C55 C54 C53 116.7(6)
C55 C54 C59 120.6(6)
C53 C54 C59 122.6(5)
C56 C55 C54 122.0(6)
C56 C55 H55 119.0
C54 C55 H55 119.0
C55 C56 C57 121.0(6)
C55 C56 H56 119.5
C57 C56 H56 119.5
C58 C57 C56 119.8(7)
C58 C57 H57 120.1
C56 C57 H57 120.1
C57 C58 C53 119.3(6)
C57 C58 C62 119.0(6)
C53 C58 C62 121.7(5)
C54 C59 C60 111.7(6)
C54 C59 C61 112.8(6)
C60 C59 C61 109.8(6)
C54 C59 H59 107.5
C60 C59 H59 107.5
C61 C59 H59 107.5
C59 C60 H60A 109.5
C59 C60 H60B 109.5
H60A C60 H60B 109.5
C59 C60 H60C 109.5
H60A C60 H60C 109.5
H60B C60 H60C 109.5
C59 C61 H61A 109.5
C59 C61 H61B 109.5
H61A C61 H61B 109.5
C59 C61 H61C 109.5
H61A C61 H61C 109.5
H61B C61 H61C 109.5
C58 C62 C64 113.2(6)
C58 C62 C63 111.0(6)
C64 C62 C63 109.6(6)
C58 C62 H62 107.6
C64 C62 H62 107.6
C63 C62 H62 107.6
C62 C63 H63A 109.5
C62 C63 H63B 109.5
H63A C63 H63B 109.5
C62 C63 H63C 109.5
H63A C63 H63C 109.5
H63B C63 H63C 109.5
C62 C64 H64A 109.5
C62 C64 H64B 109.5
H64A C64 H64B 109.5
C62 C64 H64C 109.5
H64A C64 H64C 109.5
H64B C64 H64C 109.5
C70 C65 C66 119.9(5)
C70 C65 N6 118.8(5)
C66 C65 N6 121.2(5)
C67 C66 C65 118.6(5)
C67 C66 C71 118.3(5)
C65 C66 C71 123.0(5)
C66 C67 C68 120.7(6)
C66 C67 H67 119.6
C68 C67 H67 119.6
C69 C68 C67 120.3(6)
C69 C68 H68 119.9
C67 C68 H68 119.9
C68 C69 C70 120.8(6)
C68 C69 H69 119.6
C70 C69 H69 119.6
C69 C70 C65 119.6(6)
C69 C70 C74 118.3(6)
C65 C70 C74 122.1(5)
C73 C71 C66 112.0(5)
C73 C71 C72 112.4(6)
C66 C71 C72 109.4(5)
C73 C71 H71 107.6
C66 C71 H71 107.6
C72 C71 H71 107.6
C71 C72 H72A 109.5
C71 C72 H72B 109.5
H72A C72 H72B 109.5
C71 C72 H72C 109.5
H72A C72 H72C 109.5
H72B C72 H72C 109.5
C71 C73 H73A 109.5
C71 C73 H73B 109.5
H73A C73 H73B 109.5
C71 C73 H73C 109.5
H73A C73 H73C 109.5
H73B C73 H73C 109.5
C76 C74 C75 109.8(5)
C76 C74 C70 108.9(5)
C75 C74 C70 113.5(5)
C76 C74 H74 108.2
C75 C74 H74 108.2
C70 C74 H74 108.2
C74 C75 H75A 109.5
C74 C75 H75B 109.5
H75A C75 H75B 109.5
C74 C75 H75C 109.5
H75A C75 H75C 109.5
H75B C75 H75C 109.5
C74 C76 H76A 109.5
C74 C76 H76B 109.5
H76A C76 H76B 109.5
C74 C76 H76C 109.5
H76A C76 H76C 109.5
H76B C76 H76C 109.5
N5 C77 C78 112.4(5)
N5 C77 H77A 109.1
C78 C77 H77A 109.1
N5 C77 H77B 109.1
C78 C77 H77B 109.1
H77A C77 H77B 107.9
N6 C78 C77 112.1(5)
N6 C78 H78A 109.2
C77 C78 H78A 109.2
N6 C78 H78B 109.2
C77 C78 H78B 109.2
H78A C78 H78B 107.9
C80 C79 C84 120.0(5)
C80 C79 N7 120.6(5)
C84 C79 N7 119.5(6)
C81 C80 C79 119.4(6)
C81 C80 C85 118.4(6)
C79 C80 C85 122.1(5)
C82 C81 C80 120.2(6)
C82 C81 H81 119.9
C80 C81 H81 119.9
C83 C82 C81 120.5(6)
C83 C82 H82 119.7
C81 C82 H82 119.7
C82 C83 C84 121.3(6)
C82 C83 H83 119.4
C84 C83 H83 119.4
C83 C84 C79 118.4(6)
C83 C84 C88 120.2(6)
C79 C84 C88 121.4(5)
C86 C85 C80 112.3(5)
C86 C85 C87 110.8(6)
C80 C85 C87 112.4(5)
C86 C85 H85 107.0
C80 C85 H85 107.0
C87 C85 H85 107.0
C85 C86 H86A 109.5
C85 C86 H86B 109.5
H86A C86 H86B 109.5
C85 C86 H86C 109.5
H86A C86 H86C 109.5
H86B C86 H86C 109.5
C85 C87 H87A 109.5
C85 C87 H87B 109.5
H87A C87 H87B 109.5
C85 C87 H87C 109.5
H87A C87 H87C 109.5
H87B C87 H87C 109.5
C84 C88 C90 113.1(6)
C84 C88 C89 111.9(5)
C90 C88 C89 109.3(6)
C84 C88 H88 107.5
C90 C88 H88 107.5
C89 C88 H88 107.5
C88 C89 H89A 109.5
C88 C89 H89B 109.5
H89A C89 H89B 109.5
C88 C89 H89C 109.5
H89A C89 H89C 109.5
H89B C89 H89C 109.5
C88 C90 H90A 109.5
C88 C90 H90B 109.5
H90A C90 H90B 109.5
C88 C90 H90C 109.5
H90A C90 H90C 109.5
H90B C90 H90C 109.5
C96 C91 C92 120.9(5)
C96 C91 N8 118.3(5)
C92 C91 N8 120.7(5)
C93 C92 C91 117.0(6)
C93 C92 C97 119.6(5)
C91 C92 C97 123.3(5)
C94 C93 C92 122.5(6)
C94 C93 H93 118.7
C92 C93 H93 118.7
C93 C94 C95 120.4(5)
C93 C94 H94 119.8
C95 C94 H94 119.8
C94 C95 C96 119.9(6)
C94 C95 H95 120.0
C96 C95 H95 120.0
C95 C96 C91 119.2(6)
C95 C96 C100 118.6(5)
C91 C96 C100 122.2(5)
C92 C97 C98 112.0(5)
C92 C97 C99 111.5(5)
C98 C97 C99 109.4(5)
C92 C97 H97 107.9
C98 C97 H97 107.9
C99 C97 H97 107.9
C97 C98 H98A 109.5
C97 C98 H98B 109.5
H98A C98 H98B 109.5
C97 C98 H98C 109.5
H98A C98 H98C 109.5
H98B C98 H98C 109.5
C97 C99 H99A 109.5
C97 C99 H99B 109.5
H99A C99 H99B 109.5
C97 C99 H99C 109.5
H99A C99 H99C 109.5
H99B C99 H99C 109.5
C101 C100 C96 112.4(6)
C101 C100 C102 108.3(6)
C96 C100 C102 110.6(5)
C101 C100 H100 108.5
C96 C100 H100 108.5
C102 C100 H100 108.5
C100 C101 H10E 109.5
C100 C101 H10F 109.5
H10E C101 H10F 109.5
C100 C101 H10G 109.5
H10E C101 H10G 109.5
H10F C101 H10G 109.5
C100 C102 H10H 109.5
C100 C102 H10I 109.5
H10H C102 H10I 109.5
C100 C102 H10J 109.5
H10H C102 H10J 109.5
H10I C102 H10J 109.5
N7 C103 C104 110.6(4)
N7 C103 H10C 109.5
C104 C103 H10C 109.5
N7 C103 H10D 109.5
C104 C103 H10D 109.5
H10C C103 H10D 108.1
N8 C104 C103 109.9(4)
N8 C104 H10A 109.7
C103 C104 H10A 109.7
N8 C104 H10B 109.7
C103 C104 H10B 109.7
H10A C104 H10B 108.2

loop_
_geom_bond_atom_site_label_1
_geom_bond_atom_site_label_2
_geom_bond_distance
Sn1 N2 1.999(4)
Sn1 N1 2.000(5)
Sn1 Se2 2.5272(8)
Sn1 Se1 2.5279(8)
Sn2 N3 1.996(5)
Sn2 N4 2.005(5)
Sn2 Se2 2.5244(7)
Sn2 Se1 2.5291(8)
N1 C1 1.436(7)
N1 C25 1.470(7)
N2 C13 1.431(7)
N2 C26 1.464(7)
N3 C27 1.426(6)
N3 C51 1.479(7)
N4 C39 1.443(6)
N4 C52 1.487(7)
C1 C6 1.401(8)
C1 C2 1.420(8)
C2 C3 1.385(8)
C2 C7 1.524(8)
C3 C4 1.374(8)
C3 H3 0.9500
C4 C5 1.374(9)
C4 H4 0.9500
C5 C6 1.395(8)
C5 H5 0.9500
C6 C10 1.525(9)
C7 C8 1.523(8)
C7 C9 1.526(8)
C7 H7 1.0000
C8 H8A 0.9800
C8 H8B 0.9800
C8 H8C 0.9800
C9 H9A 0.9800
C9 H9B 0.9800
C9 H9C 0.9800
C10 C12 1.514(9)
C10 C11 1.533(9)
C10 H10 1.0000
C11 H11A 0.9800
C11 H11B 0.9800
C11 H11C 0.9800
C12 H12A 0.9800
C12 H12B 0.9800
C12 H12C 0.9800
C13 C14 1.400(8)
C13 C18 1.407(8)
C14 C15 1.395(8)
C14 C19 1.524(8)
C15 C16 1.361(9)
C15 H15 0.9500
C16 C17 1.365(9)
C16 H16 0.9500
C17 C18 1.405(8)
C17 H17 0.9500
C18 C22 1.505(8)
C19 C20 1.506(9)
C19 C21 1.506(8)
C19 H19 1.0000
C20 H20A 0.9800
C20 H20B 0.9800
C20 H20C 0.9800
C21 H21A 0.9800
C21 H21B 0.9800
C21 H21C 0.9800
C22 C23 1.530(8)
C22 C24 1.543(8)
C22 H22 1.0000
C23 H23A 0.9800
C23 H23B 0.9800
C23 H23C 0.9800
C24 H24A 0.9800
C24 H24B 0.9800
C24 H24C 0.9800
C25 C26 1.508(7)
C25 H25A 0.9900
C25 H25B 0.9900
C26 H26A 0.9900
C26 H26B 0.9900
C27 C32 1.401(8)
C27 C28 1.422(8)
C28 C29 1.401(8)
C28 C33 1.509(8)
C29 C30 1.377(8)
C29 H29 0.9500
C30 C31 1.381(8)
C30 H30 0.9500
C31 C32 1.391(8)
C31 H31 0.9500
C32 C36 1.517(8)
C33 C35 1.516(9)
C33 C34 1.535(9)
C33 H33 1.0000
C34 H34A 0.9800
C34 H34B 0.9800
C34 H34C 0.9800
C35 H35A 0.9800
C35 H35B 0.9800
C35 H35C 0.9800
C36 C37 1.514(9)
C36 C38 1.541(9)
C36 H36 1.0000
C37 H37A 0.9800
C37 H37B 0.9800
C37 H37C 0.9800
C38 H38A 0.9800
C38 H38B 0.9800
C38 H38C 0.9800
C39 C40 1.396(8)
C39 C44 1.407(8)
C40 C41 1.391(7)
C40 C45 1.511(8)
C41 C42 1.373(8)
C41 H41 0.9500
C42 C43 1.377(8)
C42 H42 0.9500
C43 C44 1.388(8)
C43 H43 0.9500
C44 C48 1.528(8)
C45 C46 1.519(8)
C45 C47 1.536(9)
C45 H45 1.0000
C46 H46A 0.9800
C46 H46B 0.9800
C46 H46C 0.9800
C47 H47A 0.9800
C47 H47B 0.9800
C47 H47C 0.9800
C48 C49 1.515(8)
C48 C50 1.526(8)
C48 H48 1.0000
C49 H49A 0.9800
C49 H49B 0.9800
C49 H49C 0.9800
C50 H50A 0.9800
C50 H50B 0.9800
C50 H50C 0.9800
C51 C52 1.507(8)
C51 H51A 0.9900
C51 H51B 0.9900
C52 H52A 0.9900
C52 H52B 0.9900
Sn3 N5 1.998(4)
Sn3 N6 2.011(5)
Sn3 Se4 2.5236(8)
Sn3 Se3 2.5356(8)
Sn4 N7 1.997(4)
Sn4 N8 2.011(4)
Sn4 Se3 2.5275(8)
Sn4 Se4 2.5278(8)
N5 C53 1.418(7)
N5 C77 1.442(7)
N6 C65 1.434(7)
N6 C78 1.454(7)
N7 C79 1.428(7)
N7 C103 1.460(7)
N8 C91 1.445(7)
N8 C104 1.465(7)
C53 C58 1.413(9)
C53 C54 1.422(8)
C54 C55 1.412(8)
C54 C59 1.508(9)
C55 C56 1.366(10)
C55 H55 0.9500
C56 C57 1.394(10)
C56 H56 0.9500
C57 C58 1.391(8)
C57 H57 0.9500
C58 C62 1.513(9)
C59 C60 1.520(10)
C59 C61 1.523(10)
C59 H59 1.0000
C60 H60A 0.9800
C60 H60B 0.9800
C60 H60C 0.9800
C61 H61A 0.9800
C61 H61B 0.9800
C61 H61C 0.9800
C62 C64 1.522(10)
C62 C63 1.547(10)
C62 H62 1.0000
C63 H63A 0.9800
C63 H63B 0.9800
C63 H63C 0.9800
C64 H64A 0.9800
C64 H64B 0.9800
C64 H64C 0.9800
C65 C70 1.396(8)
C65 C66 1.420(8)
C66 C67 1.384(8)
C66 C71 1.523(8)
C67 C68 1.392(9)
C67 H67 0.9500
C68 C69 1.367(9)
C68 H68 0.9500
C69 C70 1.386(8)
C69 H69 0.9500
C70 C74 1.543(8)
C71 C73 1.512(9)
C71 C72 1.542(9)
C71 H71 1.0000
C72 H72A 0.9800
C72 H72B 0.9800
C72 H72C 0.9800
C73 H73A 0.9800
C73 H73B 0.9800
C73 H73C 0.9800
C74 C76 1.536(9)
C74 C75 1.541(9)
C74 H74 1.0000
C75 H75A 0.9800
C75 H75B 0.9800
C75 H75C 0.9800
C76 H76A 0.9800
C76 H76B 0.9800
C76 H76C 0.9800
C77 C78 1.465(8)
C77 H77A 0.9900
C77 H77B 0.9900
C78 H78A 0.9900
C78 H78B 0.9900
C79 C80 1.398(8)
C79 C84 1.413(8)
C80 C81 1.389(8)
C80 C85 1.532(8)
C81 C82 1.384(9)
C81 H81 0.9500
C82 C83 1.363(9)
C82 H82 0.9500
C83 C84 1.390(8)
C83 H83 0.9500
C84 C88 1.508(8)
C85 C86 1.511(9)
C85 C87 1.532(9)
C85 H85 1.0000
C86 H86A 0.9800
C86 H86B 0.9800
C86 H86C 0.9800
C87 H87A 0.9800
C87 H87B 0.9800
C87 H87C 0.9800
C88 C90 1.510(9)
C88 C89 1.532(9)
C88 H88 1.0000
C89 H89A 0.9800
C89 H89B 0.9800
C89 H89C 0.9800
C90 H90A 0.9800
C90 H90B 0.9800
C90 H90C 0.9800
C91 C96 1.405(8)
C91 C92 1.429(8)
C92 C93 1.391(8)
C92 C97 1.509(8)
C93 C94 1.366(9)
C93 H93 0.9500
C94 C95 1.392(9)
C94 H94 0.9500
C95 C96 1.397(8)
C95 H95 0.9500
C96 C100 1.522(8)
C97 C98 1.530(9)
C97 C99 1.532(8)
C97 H97 1.0000
C98 H98A 0.9800
C98 H98B 0.9800
C98 H98C 0.9800
C99 H99A 0.9800
C99 H99B 0.9800
C99 H99C 0.9800
C100 C101 1.501(9)
C100 C102 1.545(9)
C100 H100 1.0000
C101 H10E 0.9800
C101 H10F 0.9800
C101 H10G 0.9800
C102 H10H 0.9800
C102 H10I 0.9800
C102 H10J 0.9800
C103 C104 1.516(7)
C103 H10C 0.9900
C103 H10D 0.9900
C104 H10A 0.9900
C104 H10B 0.9900

loop_
_geom_torsion_atom_site_label_1
_geom_torsion_atom_site_label_2
_geom_torsion_atom_site_label_3
_geom_torsion_atom_site_label_4
_geom_torsion
N2 Sn1 Se1 Sn2 -129.18(14)
N1 Sn1 Se1 Sn2 128.89(16)
Se2 Sn1 Se1 Sn2 3.61(2)
N3 Sn2 Se1 Sn1 120.30(15)
N4 Sn2 Se1 Sn1 -140.46(14)
Se2 Sn2 Se1 Sn1 -3.62(2)
N3 Sn2 Se2 Sn1 -126.41(15)
N4 Sn2 Se2 Sn1 130.77(16)
Se1 Sn2 Se2 Sn1 3.62(2)
N2 Sn1 Se2 Sn2 121.24(15)
N1 Sn1 Se2 Sn2 -139.29(14)
Se1 Sn1 Se2 Sn2 -3.62(2)
N2 Sn1 N1 C1 -168.9(5)
Se2 Sn1 N1 C1 65.8(5)
Se1 Sn1 N1 C1 -53.6(5)
N2 Sn1 N1 C25 -11.4(4)
Se2 Sn1 N1 C25 -136.8(3)
Se1 Sn1 N1 C25 103.8(4)
N1 Sn1 N2 C13 -177.9(5)
Se2 Sn1 N2 C13 -64.6(5)
Se1 Sn1 N2 C13 53.4(5)
N1 Sn1 N2 C26 -14.5(4)
Se2 Sn1 N2 C26 98.7(3)
Se1 Sn1 N2 C26 -143.2(3)
N4 Sn2 N3 C27 162.5(5)
Se2 Sn2 N3 C27 33.1(5)
Se1 Sn2 N3 C27 -83.3(5)
N4 Sn2 N3 C51 -12.3(4)
Se2 Sn2 N3 C51 -141.6(3)
Se1 Sn2 N3 C51 101.9(4)
N3 Sn2 N4 C39 -161.3(5)
Se2 Sn2 N4 C39 -45.3(5)
Se1 Sn2 N4 C39 75.7(5)
N3 Sn2 N4 C52 -12.5(4)
Se2 Sn2 N4 C52 103.5(3)
Se1 Sn2 N4 C52 -135.5(3)
C25 N1 C1 C6 101.5(6)
Sn1 N1 C1 C6 -103.1(6)
C25 N1 C1 C2 -78.8(7)
Sn1 N1 C1 C2 76.6(7)
C6 C1 C2 C3 0.6(8)
N1 C1 C2 C3 -179.1(5)
C6 C1 C2 C7 -177.8(5)
N1 C1 C2 C7 2.5(8)
C1 C2 C3 C4 0.1(9)
C7 C2 C3 C4 178.5(6)
C2 C3 C4 C5 0.2(10)
C3 C4 C5 C6 -1.1(10)
C4 C5 C6 C1 1.8(9)
C4 C5 C6 C10 -177.2(6)
C2 C1 C6 C5 -1.5(8)
N1 C1 C6 C5 178.2(5)
C2 C1 C6 C10 177.5(6)
N1 C1 C6 C10 -2.8(8)
C3 C2 C7 C8 51.6(7)
C1 C2 C7 C8 -130.1(6)
C3 C2 C7 C9 -71.4(7)
C1 C2 C7 C9 107.0(6)
C5 C6 C10 C12 62.8(8)
C1 C6 C10 C12 -116.1(6)
C5 C6 C10 C11 -61.3(7)
C1 C6 C10 C11 119.7(6)
C26 N2 C13 C14 97.5(6)
Sn1 N2 C13 C14 -100.5(6)
C26 N2 C13 C18 -81.8(7)
Sn1 N2 C13 C18 80.2(7)
C18 C13 C14 C15 1.8(9)
N2 C13 C14 C15 -177.6(5)
C18 C13 C14 C19 -177.4(6)
N2 C13 C14 C19 3.3(8)
C13 C14 C15 C16 -0.2(9)
C19 C14 C15 C16 178.9(6)
C14 C15 C16 C17 -1.4(10)
C15 C16 C17 C18 1.6(10)
C16 C17 C18 C13 -0.1(9)
C16 C17 C18 C22 -178.9(6)
C14 C13 C18 C17 -1.6(9)
N2 C13 C18 C17 177.7(5)
C14 C13 C18 C22 177.2(5)
N2 C13 C18 C22 -3.6(9)
C15 C14 C19 C20 65.5(7)
C13 C14 C19 C20 -115.4(7)
C15 C14 C19 C21 -56.7(8)
C13 C14 C19 C21 122.4(6)
C17 C18 C22 C23 -60.9(7)
C13 C18 C22 C23 120.4(6)
C17 C18 C22 C24 63.7(7)
C13 C18 C22 C24 -115.0(6)
C1 N1 C25 C26 -166.4(5)
Sn1 N1 C25 C26 34.3(5)
C13 N2 C26 C25 -157.2(5)
Sn1 N2 C26 C25 37.2(5)
N1 C25 C26 N2 -47.4(6)
C51 N3 C27 C32 86.4(7)
Sn2 N3 C27 C32 -87.9(7)
C51 N3 C27 C28 -93.2(6)
Sn2 N3 C27 C28 92.5(6)
C32 C27 C28 C29 -3.9(8)
N3 C27 C28 C29 175.7(5)
C32 C27 C28 C33 176.2(5)
N3 C27 C28 C33 -4.2(8)
C27 C28 C29 C30 2.2(9)
C33 C28 C29 C30 -177.9(6)
C28 C29 C30 C31 0.2(10)
C29 C30 C31 C32 -1.0(10)
C30 C31 C32 C27 -0.7(9)
C30 C31 C32 C36 -178.6(6)
C28 C27 C32 C31 3.1(8)
N3 C27 C32 C31 -176.4(5)
C28 C27 C32 C36 -179.0(5)
N3 C27 C32 C36 1.5(8)
C29 C28 C33 C35 58.7(8)
C27 C28 C33 C35 -121.4(6)
C29 C28 C33 C34 -66.5(8)
C27 C28 C33 C34 113.4(6)
C31 C32 C36 C37 70.4(8)
C27 C32 C36 C37 -107.5(7)
C31 C32 C36 C38 -55.0(8)
C27 C32 C36 C38 127.1(6)
C52 N4 C39 C40 100.3(6)
Sn2 N4 C39 C40 -111.9(5)
C52 N4 C39 C44 -78.0(7)
Sn2 N4 C39 C44 69.8(7)
C44 C39 C40 C41 -0.3(9)
N4 C39 C40 C41 -178.6(5)
C44 C39 C40 C45 -179.0(5)
N4 C39 C40 C45 2.7(8)
C39 C40 C41 C42 0.4(9)
C45 C40 C41 C42 179.1(6)
C40 C41 C42 C43 0.8(10)
C41 C42 C43 C44 -2.1(10)
C42 C43 C44 C39 2.2(9)
C42 C43 C44 C48 -178.2(6)
C40 C39 C44 C43 -0.9(9)
N4 C39 C44 C43 177.3(5)
C40 C39 C44 C48 179.4(5)
N4 C39 C44 C48 -2.3(9)
C41 C40 C45 C46 54.3(8)
C39 C40 C45 C46 -127.0(6)
C41 C40 C45 C47 -71.4(7)
C39 C40 C45 C47 107.3(6)
C43 C44 C48 C49 -66.6(7)
C39 C44 C48 C49 113.0(6)
C43 C44 C48 C50 58.5(7)
C39 C44 C48 C50 -121.8(6)
C27 N3 C51 C52 -140.8(5)
Sn2 N3 C51 C52 34.7(5)
C39 N4 C52 C51 -171.4(5)
Sn2 N4 C52 C51 34.3(5)
N3 C51 C52 N4 -45.4(6)
N7 Sn4 Se3 Sn3 122.57(15)
N8 Sn4 Se3 Sn3 -132.13(17)
Se4 Sn4 Se3 Sn3 -4.58(2)
N5 Sn3 Se3 Sn4 134.41(15)
N6 Sn3 Se3 Sn4 -124.89(16)
Se4 Sn3 Se3 Sn4 4.58(2)
N5 Sn3 Se4 Sn4 -129.11(16)
N6 Sn3 Se4 Sn4 128.99(15)
Se3 Sn3 Se4 Sn4 -4.58(2)
N7 Sn4 Se4 Sn3 -119.17(15)
N8 Sn4 Se4 Sn3 141.82(14)
Se3 Sn4 Se4 Sn3 4.60(2)
N6 Sn3 N5 C53 174.2(5)
Se4 Sn3 N5 C53 55.0(5)
Se3 Sn3 N5 C53 -61.2(5)
N6 Sn3 N5 C77 8.6(5)
Se4 Sn3 N5 C77 -110.5(4)
Se3 Sn3 N5 C77 133.3(4)
N5 Sn3 N6 C65 168.9(5)
Se4 Sn3 N6 C65 -67.7(5)
Se3 Sn3 N6 C65 52.8(5)
N5 Sn3 N6 C78 11.5(4)
Se4 Sn3 N6 C78 135.0(4)
Se3 Sn3 N6 C78 -104.5(4)
N8 Sn4 N7 C79 -151.9(5)
Se3 Sn4 N7 C79 -21.4(6)
Se4 Sn4 N7 C79 93.4(5)
N8 Sn4 N7 C103 14.0(4)
Se3 Sn4 N7 C103 144.5(3)
Se4 Sn4 N7 C103 -100.7(4)
N7 Sn4 N8 C91 162.1(5)
Se3 Sn4 N8 C91 43.5(5)
Se4 Sn4 N8 C91 -77.5(5)
N7 Sn4 N8 C104 9.9(4)
Se3 Sn4 N8 C104 -108.6(3)
Se4 Sn4 N8 C104 130.3(3)
C77 N5 C53 C58 81.3(8)
Sn3 N5 C53 C58 -82.8(7)
C77 N5 C53 C54 -99.9(7)
Sn3 N5 C53 C54 96.0(6)
C58 C53 C54 C55 -1.1(8)
N5 C53 C54 C55 -180.0(5)
C58 C53 C54 C59 -178.3(6)
N5 C53 C54 C59 2.8(8)
C53 C54 C55 C56 1.2(9)
C59 C54 C55 C56 178.5(6)
C54 C55 C56 C57 -0.8(10)
C55 C56 C57 C58 0.2(10)
C56 C57 C58 C53 -0.1(9)
C56 C57 C58 C62 -178.8(6)
N5 C53 C58 C57 179.4(5)
C54 C53 C58 C57 0.6(9)
N5 C53 C58 C62 -1.9(9)
C54 C53 C58 C62 179.3(6)
C55 C54 C59 C60 -73.2(8)
C53 C54 C59 C60 103.9(7)
C55 C54 C59 C61 51.0(8)
C53 C54 C59 C61 -131.9(6)
C57 C58 C62 C64 -48.7(8)
C53 C58 C62 C64 132.6(7)
C57 C58 C62 C63 75.1(8)
C53 C58 C62 C63 -103.7(7)
C78 N6 C65 C70 -97.1(7)
Sn3 N6 C65 C70 107.2(6)
C78 N6 C65 C66 80.5(7)
Sn3 N6 C65 C66 -75.1(7)
C70 C65 C66 C67 1.2(9)
N6 C65 C66 C67 -176.4(5)
C70 C65 C66 C71 -179.1(6)
N6 C65 C66 C71 3.3(9)
C65 C66 C67 C68 -0.1(9)
C71 C66 C67 C68 -179.7(6)
C66 C67 C68 C69 -0.1(11)
C67 C68 C69 C70 -0.9(11)
C68 C69 C70 C65 2.0(10)
C68 C69 C70 C74 -178.3(6)
C66 C65 C70 C69 -2.2(9)
N6 C65 C70 C69 175.5(5)
C66 C65 C70 C74 178.2(6)
N6 C65 C70 C74 -4.2(9)
C67 C66 C71 C73 -53.2(8)
C65 C66 C71 C73 127.2(6)
C67 C66 C71 C72 72.1(7)
C65 C66 C71 C72 -107.5(6)
C69 C70 C74 C76 75.4(8)
C65 C70 C74 C76 -105.0(7)
C69 C70 C74 C75 -47.3(8)
C65 C70 C74 C75 132.4(6)
C53 N5 C77 C78 165.9(6)
Sn3 N5 C77 C78 -27.6(7)
C65 N6 C78 C77 169.8(6)
Sn3 N6 C78 C77 -29.7(7)
N5 C77 C78 N6 38.6(9)
C103 N7 C79 C80 -84.1(7)
Sn4 N7 C79 C80 80.5(7)
C103 N7 C79 C84 94.9(7)
Sn4 N7 C79 C84 -100.5(6)
C84 C79 C80 C81 -3.7(9)
N7 C79 C80 C81 175.3(5)
C84 C79 C80 C85 177.9(5)
N7 C79 C80 C85 -3.1(9)
C79 C80 C81 C82 0.3(9)
C85 C80 C81 C82 178.8(6)
C80 C81 C82 C83 2.1(10)
C81 C82 C83 C84 -1.1(11)
C82 C83 C84 C79 -2.3(10)
C82 C83 C84 C88 179.5(6)
C80 C79 C84 C83 4.7(9)
N7 C79 C84 C83 -174.3(5)
C80 C79 C84 C88 -177.1(6)
N7 C79 C84 C88 3.9(9)
C81 C80 C85 C86 -74.3(7)
C79 C80 C85 C86 104.1(7)
C81 C80 C85 C87 51.4(8)
C79 C80 C85 C87 -130.2(6)
C83 C84 C88 C90 -47.8(8)
C79 C84 C88 C90 134.1(6)
C83 C84 C88 C89 76.1(8)
C79 C84 C88 C89 -102.0(7)
C104 N8 C91 C96 -97.8(6)
Sn4 N8 C91 C96 111.4(6)
C104 N8 C91 C92 78.9(7)
Sn4 N8 C91 C92 -71.9(7)
C96 C91 C92 C93 0.1(8)
N8 C91 C92 C93 -176.5(5)
C96 C91 C92 C97 -179.8(5)
N8 C91 C92 C97 3.6(8)
C91 C92 C93 C94 -1.2(9)
C97 C92 C93 C94 178.8(6)
C92 C93 C94 C95 1.8(9)
C93 C94 C95 C96 -1.3(9)
C94 C95 C96 C91 0.3(9)
C94 C95 C96 C100 179.4(6)
C92 C91 C96 C95 0.2(8)
N8 C91 C96 C95 176.9(5)
C92 C91 C96 C100 -178.8(5)
N8 C91 C96 C100 -2.1(8)
C93 C92 C97 C98 63.6(7)
C91 C92 C97 C98 -116.4(6)
C93 C92 C97 C99 -59.3(7)
C91 C92 C97 C99 120.6(6)
C95 C96 C100 C101 -61.0(7)
C91 C96 C100 C101 118.1(6)
C95 C96 C100 C102 60.3(8)
C91 C96 C100 C102 -120.7(6)
C79 N7 C103 C104 132.8(5)
Sn4 N7 C103 C104 -34.8(6)
C91 N8 C104 C103 172.2(5)
Sn4 N8 C104 C103 -31.2(5)
N7 C103 C104 N8 44.3(6)
